data_1508868
loop_
_publ_author_name
'Gorbacheva, Evgenia O.'
'Tabolin, Andrey A.'
'Novikov, Roman A.'
'Khomutova, Yulia A.'
'Nelyubina, Yulia V.'
'Tomilov, Yury V.'
'Ioffe, Sema L.'

_publ_section_title
;
 Six-membered cyclic nitronates as 1,3-dipoles in formal [3 +
 3]-cycloaddition with donor-acceptor cyclopropanes. Synthesis of new type
 of bicyclic nitrosoacetals.
;
_journal_issue 2
_journal_name_full 'Organic letters'
_journal_page_first 350
_journal_page_last 353
_journal_paper_doi 10.1021/ol303292c
_journal_volume 15
_journal_year 2013
_chemical_formula_moiety 'C29 H29 N O6'
_chemical_formula_sum 'C29 H29 N O6'
_chemical_formula_weight 487.53
_chemical_name_systematic
; 
 ? 
;
_space_group_IT_number 14
_symmetry_cell_setting monoclinic
_symmetry_space_group_name_Hall '-P 2ybc'
_symmetry_space_group_name_H-M 'P 1 21/c 1'
_atom_sites_solution_hydrogens geom
_atom_sites_solution_primary direct
_atom_sites_solution_secondary difmap
_audit_creation_method SHELXL-97
_cell_angle_alpha 90.00
_cell_angle_beta 99.0930(10)
_cell_angle_gamma 90.00
_cell_formula_units_Z 4
_cell_length_a 9.4038(4)
_cell_length_b 10.7199(5)
_cell_length_c 24.4225(11)
_cell_measurement_reflns_used 3062
_cell_measurement_temperature 100(2)
_cell_measurement_theta_max 30
_cell_measurement_theta_min 3
_cell_volume 2431.04(19)
_computing_cell_refinement 'APEX2 (Bruker, 2005)'
_computing_data_collection 'APEX2 (Bruker, 2005)'
_computing_data_reduction 'APEX2 (Bruker, 2005)'
_computing_molecular_graphics 'SHELXTL ver. 5.1 (Sheldrick, 1998b)'
_computing_publication_material 'SHELXTL ver. 5.1 (Sheldrick, 1998b)'
_computing_structure_refinement 'SHELXTL ver. 5.1 (Sheldrick, 1998b)'
_computing_structure_solution 'SHELXTL ver. 5.1 (Sheldrick, 1998b)'
_diffrn_ambient_temperature 100(2)
_diffrn_measured_fraction_theta_full 0.998
_diffrn_measured_fraction_theta_max 0.998
_diffrn_measurement_device_type 'Bruker SMART APEX2 DUO CCD area detector'
_diffrn_measurement_method 'phi and omega scans'
_diffrn_radiation_monochromator graphite
_diffrn_radiation_source 'fine-focus sealed tube'
_diffrn_radiation_type MoK\a
_diffrn_radiation_wavelength 0.71073
_diffrn_reflns_av_R_equivalents 0.0327
_diffrn_reflns_av_sigmaI/netI 0.0426
_diffrn_reflns_limit_h_max 12
_diffrn_reflns_limit_h_min -12
_diffrn_reflns_limit_k_max 14
_diffrn_reflns_limit_k_min -14
_diffrn_reflns_limit_l_max 22
_diffrn_reflns_limit_l_min -33
_diffrn_reflns_number 16122
_diffrn_reflns_theta_full 29.00
_diffrn_reflns_theta_max 29.00
_diffrn_reflns_theta_min 2.08
_exptl_absorpt_coefficient_mu 0.093
_exptl_absorpt_correction_T_max 0.997
_exptl_absorpt_correction_T_min 0.971
_exptl_absorpt_correction_type multi-scan
_exptl_absorpt_process_details 'APEX2 (Bruker, 2005)'
_exptl_crystal_colour colorless
_exptl_crystal_density_diffrn 1.332
_exptl_crystal_density_method 'not measured'
_exptl_crystal_description prism
_exptl_crystal_F_000 1032
_exptl_crystal_size_max 0.25
_exptl_crystal_size_mid 0.25
_exptl_crystal_size_min 0.10
_refine_diff_density_max 0.378
_refine_diff_density_min -0.220
_refine_diff_density_rms 0.050
_refine_ls_extinction_method none
_refine_ls_goodness_of_fit_ref 1.005
_refine_ls_hydrogen_treatment constr
_refine_ls_matrix_type full
_refine_ls_number_parameters 325
_refine_ls_number_reflns 6462
_refine_ls_number_restraints 0
_refine_ls_restrained_S_all 1.005
_refine_ls_R_factor_all 0.0631
_refine_ls_R_factor_gt 0.0450
_refine_ls_shift/su_max 0.001
_refine_ls_shift/su_mean 0.000
_refine_ls_structure_factor_coef Fsqd
_refine_ls_weighting_details 'calc w=1/[\s^2^(Fo^2^)+(0.0646P)^2^+0.4866P] where P=(Fo^2^+2Fc^2^)/3'
_refine_ls_weighting_scheme calc
_refine_ls_wR_factor_gt 0.1115
_refine_ls_wR_factor_ref 0.1231
_reflns_number_gt 4965
_reflns_number_total 6462
_reflns_threshold_expression I>2/s(I)
_cod_data_source_file ol303292c_si_003.cif
_cod_data_source_block GEO124-F2
_cod_depositor_comments
;
The following automatic conversions were performed:

'_symmetry_cell_setting' value 'Monoclinic' changed to 'monoclinic'
according to /home/saulius/struct/CIF-dictionaries/cif_core.dic
dictionary named 'cif_core.dic' version 2.4.2 from 2011-04-26.

Automatic conversion script
Id: cif_fix_values 1891 2012-01-12 08:04:46Z andrius 
;
_cod_original_sg_symbol_H-M 'P 21/c'
_cod_database_code 1508868
_shelx_f_squared_multiplier 1.000

loop_
_symmetry_equiv_pos_as_xyz
'x, y, z'
'-x, y+1/2, -z+1/2'
'-x, -y, -z'
'x, -y-1/2, z-1/2'

loop_
_atom_site_label
_atom_site_type_symbol
_atom_site_fract_x
_atom_site_fract_y
_atom_site_fract_z
_atom_site_U_iso_or_equiv
_atom_site_adp_type
_atom_site_occupancy
_atom_site_symmetry_multiplicity
_atom_site_calc_flag
_atom_site_refinement_flags
O2 O -0.29826(10) -0.78063(8) -0.47620(4) 0.0154(2) Uani 1 1 d .
O4 O 0.13545(11) -0.77243(8) -0.33628(4) 0.0192(2) Uani 1 1 d .
O6 O 0.24173(11) -0.81863(9) -0.44556(5) 0.0236(2) Uani 1 1 d .
O1 O -0.27318(10) -0.75156(8) -0.38300(4) 0.0154(2) Uani 1 1 d .
O5 O 0.13424(11) -1.00140(9) -0.43477(4) 0.0242(2) Uani 1 1 d .
O3 O 0.01846(11) -0.60817(9) -0.37902(4) 0.0222(2) Uani 1 1 d .
C7 C 0.00285(14) -0.80811(11) -0.42666(5) 0.0140(3) Uani 1 1 d .
N1 N -0.26708(12) -0.84604(10) -0.42585(4) 0.0142(2) Uani 1 1 d .
C9 C -0.19520(14) -0.67977(12) -0.48222(6) 0.0150(3) Uani 1 1 d .
H9A H -0.1929 -0.6197 -0.4508 0.018 Uiso 1 1 calc R
C10 C 0.05099(14) -0.71617(12) -0.37894(6) 0.0153(3) Uani 1 1 d .
C11 C -0.04609(14) -0.73493(12) -0.48116(6) 0.0158(3) Uani 1 1 d .
H11A H 0.0234 -0.6671 -0.4845 0.019 Uiso 1 1 calc R
H11B H -0.0471 -0.7916 -0.5132 0.019 Uiso 1 1 calc R
C12 C -0.15846(14) -1.10305(12) -0.36817(5) 0.0151(3) Uani 1 1 d .
C13 C -0.25862(14) -0.61597(12) -0.53563(6) 0.0162(3) Uani 1 1 d .
C14 C -0.12026(14) -0.89907(11) -0.41713(5) 0.0132(2) Uani 1 1 d .
H14A H -0.1216 -0.9651 -0.4462 0.016 Uiso 1 1 calc R
C15 C 0.13243(14) -0.88923(12) -0.43518(5) 0.0158(3) Uani 1 1 d .
C16 C 0.17970(16) -0.69273(13) -0.28857(6) 0.0222(3) Uani 1 1 d .
H16A H 0.2404 -0.7404 -0.2596 0.033 Uiso 1 1 calc R
H16B H 0.0943 -0.6623 -0.2743 0.033 Uiso 1 1 calc R
H16C H 0.2343 -0.6217 -0.2996 0.033 Uiso 1 1 calc R
C17 C -0.29466(14) -0.81951(12) -0.33408(5) 0.0146(3) Uani 1 1 d .
H17A H -0.3806 -0.8752 -0.3425 0.017 Uiso 1 1 calc R
C18 C -0.15953(15) -0.89690(12) -0.31447(5) 0.0156(3) Uani 1 1 d .
H18A H -0.1813 -0.9569 -0.2861 0.019 Uiso 1 1 calc R
H18B H -0.0829 -0.8404 -0.2964 0.019 Uiso 1 1 calc R
C19 C -0.23868(16) -0.66196(14) -0.58719(6) 0.0227(3) Uani 1 1 d .
H19A H -0.1798 -0.7332 -0.5894 0.027 Uiso 1 1 calc R
C20 C -0.23266(16) -0.61600(13) -0.28463(6) 0.0211(3) Uani 1 1 d .
H20A H -0.1615 -0.6031 -0.3077 0.025 Uiso 1 1 calc R
C21 C -0.31966(15) -0.72227(12) -0.29194(5) 0.0171(3) Uani 1 1 d .
C22 C -0.25204(17) -1.35151(13) -0.38078(6) 0.0232(3) Uani 1 1 d .
H22A H -0.2838 -1.4356 -0.3849 0.028 Uiso 1 1 calc R
C23 C -0.41441(17) -0.45536(14) -0.58183(7) 0.0277(3) Uani 1 1 d .
H23A H -0.4752 -0.3853 -0.5799 0.033 Uiso 1 1 calc R
C24 C 0.36937(16) -0.88583(15) -0.45526(7) 0.0269(3) Uani 1 1 d .
H24A H 0.4430 -0.8262 -0.4627 0.040 Uiso 1 1 calc R
H24B H 0.3446 -0.9413 -0.4872 0.040 Uiso 1 1 calc R
H24C H 0.4067 -0.9353 -0.4224 0.040 Uiso 1 1 calc R
C25 C -0.34531(16) -0.51118(13) -0.53341(6) 0.0229(3) Uani 1 1 d .
H25A H -0.3573 -0.4775 -0.4985 0.028 Uiso 1 1 calc R
C26 C -0.06481(15) -1.20168(12) -0.35158(6) 0.0191(3) Uani 1 1 d .
H26A H 0.0320 -1.1844 -0.3357 0.023 Uiso 1 1 calc R
C27 C -0.10067(14) -0.97051(11) -0.36098(5) 0.0138(3) Uani 1 1 d .
H27A H 0.0056 -0.9783 -0.3487 0.017 Uiso 1 1 calc R
C28 C -0.42624(18) -0.73777(14) -0.25879(6) 0.0259(3) Uani 1 1 d .
H28A H -0.4882 -0.8082 -0.2640 0.031 Uiso 1 1 calc R
C29 C -0.30481(17) -0.60364(16) -0.63531(6) 0.0277(3) Uani 1 1 d .
H29A H -0.2884 -0.6338 -0.6704 0.033 Uiso 1 1 calc R
C30 C -0.11072(17) -1.32532(13) -0.35794(7) 0.0241(3) Uani 1 1 d .
H30A H -0.0453 -1.3914 -0.3467 0.029 Uiso 1 1 calc R
C31 C -0.34679(16) -1.25505(13) -0.39760(6) 0.0222(3) Uani 1 1 d .
H31A H -0.4435 -1.2731 -0.4134 0.027 Uiso 1 1 calc R
C32 C -0.30061(15) -1.13133(12) -0.39135(6) 0.0194(3) Uani 1 1 d .
H32A H -0.3663 -1.0657 -0.4030 0.023 Uiso 1 1 calc R
C33 C -0.39441(16) -0.50200(15) -0.63273(7) 0.0271(3) Uani 1 1 d .
H33A H -0.4419 -0.4645 -0.6659 0.033 Uiso 1 1 calc R
C34 C -0.24916(18) -0.52922(14) -0.24407(7) 0.0274(3) Uani 1 1 d .
H34A H -0.1892 -0.4574 -0.2394 0.033 Uiso 1 1 calc R
C35 C -0.35317(19) -0.54698(15) -0.21028(7) 0.0311(4) Uani 1 1 d .
H35A H -0.3630 -0.4883 -0.1820 0.037 Uiso 1 1 calc R
C36 C -0.4422(2) -0.65002(16) -0.21791(7) 0.0328(4) Uani 1 1 d .
H36A H -0.5147 -0.6613 -0.1953 0.039 Uiso 1 1 calc R

loop_
_atom_site_aniso_label
_atom_site_aniso_U_11
_atom_site_aniso_U_22
_atom_site_aniso_U_33
_atom_site_aniso_U_23
_atom_site_aniso_U_13
_atom_site_aniso_U_12
O2 0.0155(5) 0.0161(4) 0.0142(4) 0.0036(4) 0.0011(4) -0.0012(4)
O4 0.0228(5) 0.0144(4) 0.0188(5) -0.0006(4) -0.0012(4) -0.0010(4)
O6 0.0140(5) 0.0206(5) 0.0377(6) -0.0011(4) 0.0090(4) -0.0007(4)
O1 0.0197(5) 0.0126(4) 0.0146(5) 0.0005(3) 0.0052(4) 0.0020(4)
O5 0.0223(5) 0.0159(5) 0.0369(6) -0.0006(4) 0.0118(5) 0.0030(4)
O3 0.0221(5) 0.0128(4) 0.0304(6) -0.0029(4) 0.0001(4) 0.0013(4)
C7 0.0138(6) 0.0114(5) 0.0172(6) 0.0004(5) 0.0035(5) 0.0004(5)
N1 0.0163(6) 0.0136(5) 0.0127(5) 0.0000(4) 0.0028(4) 0.0016(4)
C9 0.0145(6) 0.0138(6) 0.0168(6) 0.0021(5) 0.0027(5) -0.0007(5)
C10 0.0121(6) 0.0140(6) 0.0203(7) 0.0017(5) 0.0040(5) -0.0013(5)
C11 0.0151(6) 0.0155(6) 0.0173(6) 0.0031(5) 0.0041(5) -0.0002(5)
C12 0.0183(7) 0.0120(5) 0.0164(6) 0.0002(5) 0.0071(5) 0.0004(5)
C13 0.0150(6) 0.0152(6) 0.0182(6) 0.0030(5) 0.0017(5) -0.0027(5)
C14 0.0134(6) 0.0103(5) 0.0160(6) -0.0008(5) 0.0025(5) -0.0004(5)
C15 0.0140(6) 0.0171(6) 0.0163(6) -0.0005(5) 0.0019(5) 0.0002(5)
C16 0.0245(8) 0.0200(7) 0.0208(7) -0.0028(5) -0.0007(6) -0.0051(6)
C17 0.0174(6) 0.0127(6) 0.0144(6) 0.0006(5) 0.0049(5) -0.0003(5)
C18 0.0194(7) 0.0120(5) 0.0153(6) 0.0009(5) 0.0022(5) 0.0012(5)
C19 0.0220(7) 0.0261(7) 0.0202(7) 0.0023(6) 0.0040(6) 0.0018(6)
C20 0.0214(7) 0.0181(6) 0.0232(7) -0.0026(5) 0.0013(6) 0.0042(5)
C21 0.0198(7) 0.0164(6) 0.0148(6) 0.0015(5) 0.0021(5) 0.0057(5)
C22 0.0299(8) 0.0137(6) 0.0273(8) -0.0030(6) 0.0087(6) -0.0047(6)
C23 0.0242(8) 0.0197(7) 0.0365(9) 0.0073(6) -0.0036(7) 0.0014(6)
C24 0.0138(7) 0.0337(8) 0.0344(9) -0.0046(7) 0.0078(6) 0.0026(6)
C25 0.0249(8) 0.0185(6) 0.0241(7) 0.0011(6) -0.0004(6) 0.0029(6)
C26 0.0186(7) 0.0146(6) 0.0238(7) -0.0002(5) 0.0028(6) 0.0000(5)
C27 0.0141(6) 0.0114(5) 0.0162(6) 0.0008(5) 0.0025(5) 0.0006(5)
C28 0.0331(9) 0.0234(7) 0.0233(7) 0.0012(6) 0.0112(6) 0.0024(6)
C29 0.0272(8) 0.0381(9) 0.0179(7) 0.0045(6) 0.0033(6) -0.0046(7)
C30 0.0268(8) 0.0127(6) 0.0330(8) 0.0012(6) 0.0051(6) 0.0022(5)
C31 0.0202(7) 0.0196(6) 0.0272(7) -0.0017(6) 0.0054(6) -0.0061(5)
C32 0.0175(7) 0.0153(6) 0.0258(7) 0.0012(5) 0.0043(6) -0.0003(5)
C33 0.0212(8) 0.0315(8) 0.0263(8) 0.0140(6) -0.0034(6) -0.0072(6)
C34 0.0300(8) 0.0210(7) 0.0284(8) -0.0070(6) -0.0041(7) 0.0076(6)
C35 0.0426(10) 0.0286(8) 0.0206(7) -0.0054(6) 0.0002(7) 0.0164(7)
C36 0.0431(10) 0.0350(9) 0.0235(8) 0.0012(7) 0.0156(7) 0.0116(8)

loop_
_atom_type_symbol
_atom_type_description
_atom_type_scat_dispersion_real
_atom_type_scat_dispersion_imag
_atom_type_scat_source
C C 0.0033 0.0016 'International Tables Vol C Tables 4.2.6.8 and 6.1.1.4'
H H 0.0000 0.0000 'International Tables Vol C Tables 4.2.6.8 and 6.1.1.4'
N N 0.0061 0.0033 'International Tables Vol C Tables 4.2.6.8 and 6.1.1.4'
O O 0.0106 0.0060 'International Tables Vol C Tables 4.2.6.8 and 6.1.1.4'

loop_
_geom_angle_atom_site_label_1
_geom_angle_atom_site_label_2
_geom_angle_atom_site_label_3
_geom_angle
N1 O2 C9 113.79(9)
C10 O4 C16 114.59(10)
C15 O6 C24 115.59(11)
C17 O1 N1 105.64(8)
C15 C7 C10 108.67(11)
C15 C7 C11 107.70(10)
C10 C7 C11 109.75(10)
C15 C7 C14 106.83(10)
C10 C7 C14 115.09(11)
C11 C7 C14 108.54(11)
O2 N1 O1 104.71(8)
O2 N1 C14 112.28(9)
O1 N1 C14 107.73(9)
O2 C9 C13 104.02(10)
O2 C9 C11 109.42(10)
C13 C9 C11 115.39(11)
O2 C9 H9A 109.3
C13 C9 H9A 109.3
C11 C9 H9A 109.3
O3 C10 O4 123.55(13)
O3 C10 C7 125.00(12)
O4 C10 C7 111.45(10)
C9 C11 C7 111.07(11)
C9 C11 H11A 109.4
C7 C11 H11A 109.4
C9 C11 H11B 109.4
C7 C11 H11B 109.4
H11A C11 H11B 108.0
C26 C12 C32 118.17(12)
C26 C12 C27 118.48(12)
C32 C12 C27 123.35(12)
C19 C13 C25 118.93(13)
C19 C13 C9 121.99(12)
C25 C13 C9 119.01(12)
N1 C14 C27 107.12(10)
N1 C14 C7 115.91(10)
C27 C14 C7 116.89(11)
N1 C14 H14A 105.3
C27 C14 H14A 105.3
C7 C14 H14A 105.3
O5 C15 O6 123.99(13)
O5 C15 C7 125.09(12)
O6 C15 C7 110.86(11)
O4 C16 H16A 109.5
O4 C16 H16B 109.5
H16A C16 H16B 109.5
O4 C16 H16C 109.5
H16A C16 H16C 109.5
H16B C16 H16C 109.5
O1 C17 C21 105.88(10)
O1 C17 C18 108.39(10)
C21 C17 C18 111.85(11)
O1 C17 H17A 110.2
C21 C17 H17A 110.2
C18 C17 H17A 110.2
C17 C18 C27 114.86(11)
C17 C18 H18A 108.6
C27 C18 H18A 108.6
C17 C18 H18B 108.6
C27 C18 H18B 108.6
H18A C18 H18B 107.5
C29 C19 C13 119.98(14)
C29 C19 H19A 120.0
C13 C19 H19A 120.0
C34 C20 C21 120.61(14)
C34 C20 H20A 119.7
C21 C20 H20A 119.7
C28 C21 C20 118.89(13)
C28 C21 C17 121.16(13)
C20 C21 C17 119.94(12)
C31 C22 C30 119.96(13)
C31 C22 H22A 120.0
C30 C22 H22A 120.0
C33 C23 C25 119.86(14)
C33 C23 H23A 120.1
C25 C23 H23A 120.1
O6 C24 H24A 109.5
O6 C24 H24B 109.5
H24A C24 H24B 109.5
O6 C24 H24C 109.5
H24A C24 H24C 109.5
H24B C24 H24C 109.5
C23 C25 C13 120.72(14)
C23 C25 H25A 119.6
C13 C25 H25A 119.6
C12 C26 C30 121.19(13)
C12 C26 H26A 119.4
C30 C26 H26A 119.4
C12 C27 C18 113.35(10)
C12 C27 C14 111.57(10)
C18 C27 C14 112.82(10)
C12 C27 H27A 106.1
C18 C27 H27A 106.1
C14 C27 H27A 106.1
C21 C28 C36 120.21(15)
C21 C28 H28A 119.9
C36 C28 H28A 119.9
C33 C29 C19 120.68(15)
C33 C29 H29A 119.7
C19 C29 H29A 119.7
C22 C30 C26 119.82(13)
C22 C30 H30A 120.1
C26 C30 H30A 120.1
C22 C31 C32 120.17(14)
C22 C31 H31A 119.9
C32 C31 H31A 119.9
C31 C32 C12 120.69(13)
C31 C32 H32A 119.7
C12 C32 H32A 119.7
C23 C33 C29 119.77(14)
C23 C33 H33A 120.1
C29 C33 H33A 120.1
C20 C34 C35 120.12(15)
C20 C34 H34A 119.9
C35 C34 H34A 119.9
C36 C35 C34 119.90(14)
C36 C35 H35A 120.1
C34 C35 H35A 120.1
C35 C36 C28 120.23(15)
C35 C36 H36A 119.9
C28 C36 H36A 119.9

loop_
_geom_bond_atom_site_label_1
_geom_bond_atom_site_label_2
_geom_bond_distance
O2 N1 1.4055(14)
O2 C9 1.4747(15)
O4 C10 1.3486(16)
O4 C16 1.4516(16)
O6 C15 1.3327(16)
O6 C24 1.4510(17)
O1 C17 1.4405(15)
O1 N1 1.4640(14)
O5 C15 1.2025(16)
O3 C10 1.1974(16)
C7 C15 1.5376(18)
C7 C10 1.5388(18)
C7 C11 1.5509(18)
C7 C14 1.5590(17)
N1 C14 1.4772(16)
C9 C13 1.5097(18)
C9 C11 1.5183(18)
C9 H9A 1.0000
C11 H11A 0.9900
C11 H11B 0.9900
C12 C26 1.3945(19)
C12 C32 1.4000(19)
C12 C27 1.5214(17)
C13 C19 1.392(2)
C13 C25 1.3940(19)
C14 C27 1.5559(17)
C14 H14A 1.0000
C16 H16A 0.9800
C16 H16B 0.9800
C16 H16C 0.9800
C17 C21 1.5092(18)
C17 C18 1.5297(18)
C17 H17A 1.0000
C18 C27 1.5551(18)
C18 H18A 0.9900
C18 H18B 0.9900
C19 C29 1.388(2)
C19 H19A 0.9500
C20 C34 1.385(2)
C20 C21 1.397(2)
C20 H20A 0.9500
C21 C28 1.394(2)
C22 C31 1.384(2)
C22 C30 1.386(2)
C22 H22A 0.9500
C23 C33 1.380(2)
C23 C25 1.391(2)
C23 H23A 0.9500
C24 H24A 0.9800
C24 H24B 0.9800
C24 H24C 0.9800
C25 H25A 0.9500
C26 C30 1.3951(19)
C26 H26A 0.9500
C27 H27A 1.0000
C28 C36 1.397(2)
C28 H28A 0.9500
C29 C33 1.385(2)
C29 H29A 0.9500
C30 H30A 0.9500
C31 C32 1.3965(18)
C31 H31A 0.9500
C32 H32A 0.9500
C33 H33A 0.9500
C34 C35 1.389(2)
C34 H34A 0.9500
C35 C36 1.381(3)
C35 H35A 0.9500
C36 H36A 0.9500

loop_
_geom_torsion_atom_site_label_1
_geom_torsion_atom_site_label_2
_geom_torsion_atom_site_label_3
_geom_torsion_atom_site_label_4
_geom_torsion
C9 O2 N1 O1 60.35(11)
C9 O2 N1 C14 -56.25(12)
C17 O1 N1 O2 159.45(9)
C17 O1 N1 C14 -80.85(11)
N1 O2 C9 C13 -174.37(10)
N1 O2 C9 C11 61.81(13)
C16 O4 C10 O3 2.67(19)
C16 O4 C10 C7 -177.28(11)
C15 C7 C10 O3 137.34(14)
C11 C7 C10 O3 19.81(18)
C14 C7 C10 O3 -102.95(15)
C15 C7 C10 O4 -42.71(14)
C11 C7 C10 O4 -160.24(11)
C14 C7 C10 O4 77.00(14)
O2 C9 C11 C7 -58.07(14)
C13 C9 C11 C7 -174.92(11)
C15 C7 C11 C9 164.87(11)
C10 C7 C11 C9 -76.99(13)
C14 C7 C11 C9 49.56(14)
O2 C9 C13 C19 -82.09(15)
C11 C9 C13 C19 37.76(18)
O2 C9 C13 C25 94.86(14)
C11 C9 C13 C25 -145.29(13)
O2 N1 C14 C27 -178.97(9)
O1 N1 C14 C27 66.25(11)
O2 N1 C14 C7 48.53(14)
O1 N1 C14 C7 -66.25(13)
C15 C7 C14 N1 -161.04(10)
C10 C7 C14 N1 78.23(14)
C11 C7 C14 N1 -45.17(14)
C15 C7 C14 C27 71.14(13)
C10 C7 C14 C27 -49.59(15)
C11 C7 C14 C27 -172.99(10)
C24 O6 C15 O5 -1.6(2)
C24 O6 C15 C7 -178.98(11)
C10 C7 C15 O5 125.31(14)
C11 C7 C15 O5 -115.86(15)
C14 C7 C15 O5 0.57(18)
C10 C7 C15 O6 -57.39(14)
C11 C7 C15 O6 61.44(14)
C14 C7 C15 O6 177.87(11)
N1 O1 C17 C21 -173.09(10)
N1 O1 C17 C18 66.74(12)
O1 C17 C18 C27 -46.32(14)
C21 C17 C18 C27 -162.68(11)
C25 C13 C19 C29 -0.1(2)
C9 C13 C19 C29 176.87(13)
C34 C20 C21 C28 1.8(2)
C34 C20 C21 C17 -176.50(13)
O1 C17 C21 C28 137.63(13)
C18 C17 C21 C28 -104.49(15)
O1 C17 C21 C20 -44.06(16)
C18 C17 C21 C20 73.81(15)
C33 C23 C25 C13 -1.6(2)
C19 C13 C25 C23 1.9(2)
C9 C13 C25 C23 -175.17(13)
C32 C12 C26 C30 0.2(2)
C27 C12 C26 C30 -178.93(13)
C26 C12 C27 C18 -109.16(14)
C32 C12 C27 C18 71.78(16)
C26 C12 C27 C14 122.18(13)
C32 C12 C27 C14 -56.89(16)
C17 C18 C27 C12 -92.74(13)
C17 C18 C27 C14 35.28(15)
N1 C14 C27 C12 85.22(12)
C7 C14 C27 C12 -142.81(11)
N1 C14 C27 C18 -43.73(14)
C7 C14 C27 C18 88.24(13)
C20 C21 C28 C36 -1.9(2)
C17 C21 C28 C36 176.41(14)
C13 C19 C29 C33 -2.0(2)
C31 C22 C30 C26 0.5(2)
C12 C26 C30 C22 -0.5(2)
C30 C22 C31 C32 -0.4(2)
C22 C31 C32 C12 0.1(2)
C26 C12 C32 C31 0.0(2)
C27 C12 C32 C31 179.06(13)
C25 C23 C33 C29 -0.5(2)
C19 C29 C33 C23 2.3(2)
C21 C20 C34 C35 -0.2(2)
C20 C34 C35 C36 -1.3(2)
C34 C35 C36 C28 1.3(2)
C21 C28 C36 C35 0.4(2)
